data_4131651
loop_
_publ_author_name
'Minami, Yasunori'
'Noguchi, Yuta'
'Hiyama, Tamejiro'

_publ_section_title
;
 Synthesis of Benzosiloles by Intramolecular anti-Hydroarylation via
 ortho-C-H Activation of Aryloxyethynyl Silanes.
;
_journal_issue 40
_journal_name_full 'Journal of the American Chemical Society'
_journal_page_first 14013
_journal_page_last 14016
_journal_paper_doi 10.1021/jacs.7b08055
_journal_volume 139
_journal_year 2017
_chemical_formula_moiety 'C30 H36 O Si'
_chemical_formula_sum 'C30 H36 O Si'
_chemical_formula_weight 440.68
_space_group_crystal_system monoclinic
_space_group_IT_number 14
_space_group_name_Hall '-P 2ybc'
_space_group_name_H-M_alt 'P 1 21/c 1'
_atom_sites_solution_hydrogens geom
_audit_creation_method SHELXL-2013
_cell_angle_alpha 90
_cell_angle_beta 93.745(4)
_cell_angle_gamma 90
_cell_formula_units_Z 8
_cell_length_a 12.318(2)
_cell_length_b 17.125(4)
_cell_length_c 25.001(5)
_cell_measurement_reflns_used 9258
_cell_measurement_temperature 93(2)
_cell_measurement_theta_max 30.8459
_cell_measurement_theta_min 2.9826
_cell_volume 5262.6(18)
_computing_cell_refinement 'RIGAKU CrystalClear'
_computing_data_collection 'RIGAKU CrystalClear'
_computing_data_reduction 'RIGAKU CrystalClear'
_computing_molecular_graphics 'Yadokari-XG 2009(Wakita Nemoto et al.)'
_computing_publication_material 'Yadokari-XG 2009(Wakita,Nemoto et al.)'
_computing_structure_refinement 'SHELXL-2014 (Sheldrick, 2014)'
_computing_structure_solution SIR-2004
_diffrn_ambient_temperature 93(2)
_diffrn_detector_area_resol_mean 28.5714
_diffrn_measured_fraction_theta_full 0.990
_diffrn_measured_fraction_theta_max 0.987
_diffrn_measurement_device_type 'Rigaku VariMax Saturn'
_diffrn_measurement_method 'omega scans'
_diffrn_radiation_monochromator Confocal
_diffrn_radiation_source 'rotating-anode X-ray tube'
_diffrn_radiation_type MoK\a
_diffrn_radiation_wavelength 0.71075
_diffrn_reflns_av_R_equivalents 0.0848
_diffrn_reflns_av_unetI/netI 0.0827
_diffrn_reflns_Laue_measured_fraction_full 0.990
_diffrn_reflns_Laue_measured_fraction_max 0.987
_diffrn_reflns_limit_h_max 15
_diffrn_reflns_limit_h_min -13
_diffrn_reflns_limit_k_max 21
_diffrn_reflns_limit_k_min -21
_diffrn_reflns_limit_l_max 30
_diffrn_reflns_limit_l_min -29
_diffrn_reflns_number 38279
_diffrn_reflns_point_group_measured_fraction_full 0.990
_diffrn_reflns_point_group_measured_fraction_max 0.987
_diffrn_reflns_theta_full 25.999
_diffrn_reflns_theta_max 25.999
_diffrn_reflns_theta_min 3.041
_exptl_absorpt_coefficient_mu 0.108
_exptl_absorpt_correction_T_max 1.0000
_exptl_absorpt_correction_T_min 0.8617
_exptl_absorpt_correction_type multi-scan
_exptl_absorpt_process_details 'Jacobson, R. (1998) Private communication'
_exptl_crystal_colour Colorless
_exptl_crystal_density_diffrn 1.112
_exptl_crystal_description Prism
_exptl_crystal_F_000 1904
_exptl_crystal_size_max 0.280
_exptl_crystal_size_mid 0.230
_exptl_crystal_size_min 0.110
_refine_diff_density_max 0.415
_refine_diff_density_min -0.393
_refine_diff_density_rms 0.069
_refine_ls_extinction_method none
_refine_ls_goodness_of_fit_ref 1.180
_refine_ls_hydrogen_treatment constr
_refine_ls_matrix_type full
_refine_ls_number_parameters 591
_refine_ls_number_reflns 10208
_refine_ls_number_restraints 0
_refine_ls_restrained_S_all 1.180
_refine_ls_R_factor_all 0.1247
_refine_ls_R_factor_gt 0.0986
_refine_ls_shift/su_max 0.000
_refine_ls_shift/su_mean 0.000
_refine_ls_structure_factor_coef Fsqd
_refine_ls_weighting_details 'w=1/[\s^2^(Fo^2^)+(0.0874P)^2^+4.0864P] where P=(Fo^2^+2Fc^2^)/3'
_refine_ls_weighting_scheme calc
_refine_ls_wR_factor_gt 0.2185
_refine_ls_wR_factor_ref 0.2367
_reflns_Friedel_coverage 0.000
_reflns_number_gt 7908
_reflns_number_total 10208
_reflns_threshold_expression 'I > 2\s(I)'
_cod_data_source_file ja7b08055_si_002.cif
_cod_data_source_block nogu01
_cod_depositor_comments
;
The following automatic conversions were performed:

data item '_exptl_absorpt_correction_type' value 'Multi-scan' was
changed to 'multi-scan' in accordance with the
/home/saulius/struct/COD-crude-data/automatic-downloads/DataCite-retrospective/ACS/depositions/lib/dictionaries/cif_core.dic
dictionary named 'cif_core.dic' version 2.4.2 last updated on
2011-04-26.

Automatic conversion script
Id: cif_fix_values 6909 2019-04-08 15:41:33Z antanas 
;
_cod_original_cell_volume 5262.7(19)
_cod_original_sg_symbol_H-M 'P 21/c'
_cod_database_code 4131651
_shelx_space_group_comment
;
The symmetry employed for this shelxl refinement is uniquely defined
by the following loop, which should always be used as a source of
symmetry information in preference to the above space-group names.
They are only intended as comments.
;
_shelx_estimated_absorpt_t_min 0.970
_shelx_estimated_absorpt_t_max 0.988
_shelxl_version_number 2013-4

loop_
_space_group_symop_operation_xyz
'x, y, z'
'-x, y+1/2, -z+1/2'
'-x, -y, -z'
'x, -y-1/2, z-1/2'

loop_
_atom_site_label
_atom_site_type_symbol
_atom_site_fract_x
_atom_site_fract_y
_atom_site_fract_z
_atom_site_U_iso_or_equiv
_atom_site_adp_type
_atom_site_occupancy
_atom_site_site_symmetry_order
_atom_site_calc_flag
_atom_site_refinement_flags_posn
_atom_site_refinement_flags_adp
Si1 Si 0.15242(7) 0.06459(6) 0.82514(4) 0.0232(2) Uani 1 1 d . .
Si2 Si 0.63461(8) 0.06111(6) 0.68608(4) 0.0244(3) Uani 1 1 d . .
O2 O 0.49615(18) 0.19572(14) 0.57234(9) 0.0253(6) Uani 1 1 d . .
O1 O 0.04432(18) 0.19678(14) 0.94048(9) 0.0243(5) Uani 1 1 d . .
C11 C 0.6706(3) 0.1416(2) 0.59764(14) 0.0240(8) Uani 1 1 d . .
C54 C 0.3475(3) 0.2722(2) 0.60039(14) 0.0272(8) Uani 1 1 d . .
C3 C 0.2117(3) 0.1461(2) 0.91315(14) 0.0237(8) Uani 1 1 d . .
C24 C 0.4973(3) -0.0726(2) 0.68864(16) 0.0336(9) Uani 1 1 d . .
H24 H 0.4437 -0.0368 0.6990 0.040 Uiso 1 1 calc R U
C2 C 0.0929(3) 0.1529(2) 0.90266(13) 0.0228(7) Uani 1 1 d . .
C10 C 0.5560(3) 0.1529(2) 0.61056(14) 0.0237(8) Uani 1 1 d . .
C38 C -0.1005(3) 0.2778(2) 0.90315(14) 0.0271(8) Uani 1 1 d . .
C9 C 0.5216(3) 0.1208(2) 0.65542(14) 0.0252(8) Uani 1 1 d . .
H9 H 0.4519 0.1274 0.6690 0.030 Uiso 1 1 calc R U
C1 C 0.0455(3) 0.1173(2) 0.85966(14) 0.0253(8) Uani 1 1 d . .
H1 H -0.0298 0.1187 0.8487 0.030 Uiso 1 1 calc R U
C4 C 0.2726(3) 0.1818(2) 0.95482(14) 0.0255(8) Uani 1 1 d . .
H4 H 0.2382 0.2139 0.9797 0.031 Uiso 1 1 calc R U
C33 C 0.6793(3) 0.0872(2) 0.75774(14) 0.0253(8) Uani 1 1 d . .
C46 C -0.0974(3) 0.0891(2) 0.98634(16) 0.0315(9) Uani 1 1 d . .
H46 H -0.0384 0.0650 0.9662 0.038 Uiso 1 1 calc R U
C6 C 0.4345(3) 0.1227(2) 0.92420(15) 0.0318(9) Uani 1 1 d . .
H6 H 0.5107 0.1139 0.9286 0.038 Uiso 1 1 calc R U
C12 C 0.7172(3) 0.1733(2) 0.55379(15) 0.0296(8) Uani 1 1 d . .
H12 H 0.6758 0.2057 0.5293 0.036 Uiso 1 1 calc R U
C35 C 0.5834(3) 0.0791(2) 0.79216(15) 0.0317(9) Uani 1 1 d . .
H35 H 0.5565 0.0253 0.7904 0.048 Uiso 1 1 calc R U
H35A H 0.5253 0.1147 0.7790 0.048 Uiso 1 1 calc R U
H35B H 0.6062 0.0922 0.8294 0.048 Uiso 1 1 calc R U
C42 C -0.1397(3) 0.1592(2) 0.95453(14) 0.0258(8) Uani 1 1 d . .
C8 C 0.2617(3) 0.0986(2) 0.87526(14) 0.0235(7) Uani 1 1 d . .
C15 C 0.8374(3) 0.0763(2) 0.62500(15) 0.0283(8) Uani 1 1 d . .
H15 H 0.8789 0.0432 0.6490 0.034 Uiso 1 1 calc R U
C13 C 0.8261(3) 0.1570(2) 0.54595(16) 0.0325(9) Uani 1 1 d . .
H13 H 0.8596 0.1794 0.5164 0.039 Uiso 1 1 calc R U
C16 C 0.7301(3) 0.0921(2) 0.63400(15) 0.0260(8) Uani 1 1 d . .
C49 C 0.3840(3) 0.2022(2) 0.57926(14) 0.0254(8) Uani 1 1 d . .
C32 C 0.2581(3) 0.0518(3) 0.72891(16) 0.0359(9) Uani 1 1 d . .
H32 H 0.2370 -0.0034 0.7285 0.054 Uiso 1 1 calc R U
H32A H 0.3277 0.0581 0.7497 0.054 Uiso 1 1 calc R U
H32B H 0.2654 0.0697 0.6921 0.054 Uiso 1 1 calc R U
C29 C 0.1709(3) 0.1001(2) 0.75446(14) 0.0273(8) Uani 1 1 d . .
C7 C 0.3738(3) 0.0875(2) 0.88197(14) 0.0262(8) Uani 1 1 d . .
H7 H 0.4092 0.0555 0.8574 0.031 Uiso 1 1 calc R U
C37 C -0.0680(3) 0.2112(2) 0.93136(14) 0.0239(8) Uani 1 1 d . .
C22 C 0.0340(3) -0.0787(2) 0.81656(14) 0.0293(8) Uani 1 1 d . .
H22 H -0.0284 -0.0469 0.8097 0.035 Uiso 1 1 calc R U
C17 C 0.1358(3) -0.0436(2) 0.82591(13) 0.0247(8) Uani 1 1 d . .
C50 C 0.3166(3) 0.1409(2) 0.56166(15) 0.0301(8) Uani 1 1 d . .
C18 C 0.2254(3) -0.0938(2) 0.83600(17) 0.0358(9) Uani 1 1 d . .
H18 H 0.2960 -0.0720 0.8422 0.043 Uiso 1 1 calc R U
C36 C 0.7699(3) 0.0314(2) 0.77873(15) 0.0337(9) Uani 1 1 d . .
H36 H 0.7891 0.0426 0.8166 0.051 Uiso 1 1 calc R U
H36A H 0.8340 0.0388 0.7581 0.051 Uiso 1 1 calc R U
H36B H 0.7445 -0.0226 0.7749 0.051 Uiso 1 1 calc R U
C40 C -0.2855(3) 0.2440(2) 0.91983(16) 0.0355(10) Uani 1 1 d . .
H40 H -0.3610 0.2554 0.9156 0.043 Uiso 1 1 calc R U
C41 C -0.2502(3) 0.1780(2) 0.94770(16) 0.0343(9) Uani 1 1 d . .
H41 H -0.3021 0.1447 0.9625 0.041 Uiso 1 1 calc R U
C34 C 0.7221(3) 0.1718(2) 0.76113(16) 0.0355(9) Uani 1 1 d . .
H34 H 0.6669 0.2072 0.7448 0.053 Uiso 1 1 calc R U
H34A H 0.7887 0.1758 0.7419 0.053 Uiso 1 1 calc R U
H34B H 0.7379 0.1861 0.7988 0.053 Uiso 1 1 calc R U
C58 C 0.4265(3) 0.3360(2) 0.61918(16) 0.0351(9) Uani 1 1 d . .
H58 H 0.4971 0.3250 0.6031 0.042 Uiso 1 1 calc R U
C39 C -0.2113(3) 0.2936(2) 0.89814(15) 0.0314(9) Uani 1 1 d . .
H39 H -0.2366 0.3391 0.8795 0.038 Uiso 1 1 calc R U
C30 C 0.0628(3) 0.0919(3) 0.72122(16) 0.0369(10) Uani 1 1 d . .
H30 H 0.0724 0.1078 0.6842 0.055 Uiso 1 1 calc R U
H30A H 0.0079 0.1252 0.7364 0.055 Uiso 1 1 calc R U
H30B H 0.0388 0.0374 0.7218 0.055 Uiso 1 1 calc R U
C14 C 0.8850(3) 0.1084(2) 0.58104(16) 0.0327(9) Uani 1 1 d . .
H14 H 0.9586 0.0968 0.5751 0.039 Uiso 1 1 calc R U
C21 C 0.0224(3) -0.1596(2) 0.81716(16) 0.0373(10) Uani 1 1 d . .
H21 H -0.0476 -0.1822 0.8103 0.045 Uiso 1 1 calc R U
C23 C 0.6009(3) -0.0451(2) 0.67961(14) 0.0276(8) Uani 1 1 d . .
C25 C 0.4704(3) -0.1504(2) 0.68295(17) 0.0402(10) Uani 1 1 d . .
H25 H 0.3993 -0.1676 0.6898 0.048 Uiso 1 1 calc R U
C28 C 0.6769(3) -0.1004(2) 0.66346(16) 0.0363(9) Uani 1 1 d . .
H28 H 0.7482 -0.0838 0.6566 0.044 Uiso 1 1 calc R U
C5 C 0.3845(3) 0.1703(2) 0.95992(15) 0.0303(9) Uani 1 1 d . .
H5 H 0.4268 0.1953 0.9881 0.036 Uiso 1 1 calc R U
C43 C -0.0163(3) 0.3322(2) 0.88195(15) 0.0314(9) Uani 1 1 d . .
H43 H 0.0465 0.2992 0.8723 0.038 Uiso 1 1 calc R U
C52 C 0.1653(3) 0.2193(3) 0.58771(17) 0.0399(10) Uani 1 1 d . .
H52 H 0.0892 0.2247 0.5911 0.048 Uiso 1 1 calc R U
C53 C 0.2355(3) 0.2797(2) 0.60405(16) 0.0347(9) Uani 1 1 d . .
H53 H 0.2068 0.3265 0.6179 0.042 Uiso 1 1 calc R U
C55 C 0.3622(3) 0.0685(2) 0.53640(17) 0.0380(10) Uani 1 1 d . .
H55 H 0.4413 0.0659 0.5481 0.046 Uiso 1 1 calc R U
C51 C 0.2059(3) 0.1515(2) 0.56658(16) 0.0370(10) Uani 1 1 d . .
H51 H 0.1569 0.1112 0.5551 0.044 Uiso 1 1 calc R U
C31 C 0.2050(3) 0.1866(2) 0.75497(17) 0.0407(10) Uani 1 1 d . .
H31 H 0.2101 0.2048 0.7181 0.061 Uiso 1 1 calc R U
H31A H 0.2759 0.1923 0.7748 0.061 Uiso 1 1 calc R U
H31B H 0.1507 0.2177 0.7724 0.061 Uiso 1 1 calc R U
C27 C 0.6497(4) -0.1785(3) 0.65744(17) 0.0477(11) Uani 1 1 d . .
H27 H 0.7021 -0.2149 0.6465 0.057 Uiso 1 1 calc R U
C59 C 0.3893(4) 0.4168(2) 0.60008(18) 0.0448(11) Uani 1 1 d . .
H59 H 0.3736 0.4159 0.5611 0.067 Uiso 1 1 calc R U
H59A H 0.4470 0.4549 0.6091 0.067 Uiso 1 1 calc R U
H59B H 0.3236 0.4315 0.6177 0.067 Uiso 1 1 calc R U
C47 C -0.0458(4) 0.1156(3) 1.04144(17) 0.0476(11) Uani 1 1 d . .
H47 H 0.0135 0.1524 1.0361 0.071 Uiso 1 1 calc R U
H47A H -0.0171 0.0701 1.0614 0.071 Uiso 1 1 calc R U
H47B H -0.1012 0.1413 1.0617 0.071 Uiso 1 1 calc R U
C19 C 0.2134(4) -0.1743(2) 0.83710(17) 0.0422(10) Uani 1 1 d . .
H19 H 0.2750 -0.2068 0.8444 0.051 Uiso 1 1 calc R U
C60 C 0.4482(4) 0.3342(3) 0.68005(17) 0.0476(11) Uani 1 1 d . .
H60 H 0.3800 0.3434 0.6972 0.071 Uiso 1 1 calc R U
H60A H 0.5008 0.3750 0.6910 0.071 Uiso 1 1 calc R U
H60B H 0.4776 0.2830 0.6910 0.071 Uiso 1 1 calc R U
C26 C 0.5466(4) -0.2034(3) 0.66732(17) 0.0454(11) Uani 1 1 d . .
H26 H 0.5280 -0.2570 0.6634 0.054 Uiso 1 1 calc R U
C20 C 0.1114(4) -0.2070(2) 0.82757(16) 0.0409(10) Uani 1 1 d . .
H20 H 0.1028 -0.2621 0.8282 0.049 Uiso 1 1 calc R U
C57 C 0.3538(5) 0.0744(3) 0.47578(18) 0.0635(15) Uani 1 1 d . .
H57 H 0.2769 0.0750 0.4628 0.095 Uiso 1 1 calc R U
H57A H 0.3899 0.0294 0.4605 0.095 Uiso 1 1 calc R U
H57B H 0.3889 0.1226 0.4648 0.095 Uiso 1 1 calc R U
C44 C 0.0256(4) 0.3877(3) 0.9252(2) 0.0641(15) Uani 1 1 d . .
H44 H 0.0864 0.4179 0.9124 0.096 Uiso 1 1 calc R U
H44A H 0.0506 0.3581 0.9572 0.096 Uiso 1 1 calc R U
H44B H -0.0328 0.4233 0.9340 0.096 Uiso 1 1 calc R U
C48 C -0.1820(4) 0.0269(3) 0.9937(2) 0.0573(13) Uani 1 1 d . .
H48 H -0.2376 0.0472 1.0163 0.086 Uiso 1 1 calc R U
H48A H -0.1472 -0.0189 1.0110 0.086 Uiso 1 1 calc R U
H48B H -0.2160 0.0119 0.9587 0.086 Uiso 1 1 calc R U
C56 C 0.3095(5) -0.0068(3) 0.5551(2) 0.0763(18) Uani 1 1 d . .
H56 H 0.3186 -0.0104 0.5942 0.114 Uiso 1 1 calc R U
H56A H 0.3443 -0.0519 0.5391 0.114 Uiso 1 1 calc R U
H56B H 0.2318 -0.0065 0.5438 0.114 Uiso 1 1 calc R U
C45 C -0.0563(5) 0.3751(4) 0.8323(2) 0.084(2) Uani 1 1 d . .
H45 H -0.0849 0.3376 0.8053 0.127 Uiso 1 1 calc R U
H45A H 0.0039 0.4043 0.8182 0.127 Uiso 1 1 calc R U
H45B H -0.1141 0.4114 0.8410 0.127 Uiso 1 1 calc R U

loop_
_atom_site_aniso_label
_atom_site_aniso_U_11
_atom_site_aniso_U_22
_atom_site_aniso_U_33
_atom_site_aniso_U_23
_atom_site_aniso_U_13
_atom_site_aniso_U_12
Si1 0.0208(5) 0.0240(5) 0.0247(5) -0.0021(4) 0.0002(4) 0.0006(4)
Si2 0.0221(5) 0.0233(5) 0.0279(6) 0.0022(4) 0.0020(4) 0.0020(4)
O2 0.0241(12) 0.0243(13) 0.0275(13) 0.0053(10) 0.0017(10) 0.0038(10)
O1 0.0182(12) 0.0270(13) 0.0276(13) -0.0042(11) 0.0014(10) 0.0027(10)
C11 0.0248(18) 0.0212(18) 0.0264(19) 0.0007(14) 0.0062(15) -0.0012(14)
C54 0.0297(19) 0.028(2) 0.0237(19) 0.0052(15) 0.0002(15) 0.0035(16)
C3 0.0222(17) 0.0239(18) 0.0246(18) 0.0041(15) -0.0010(14) -0.0027(14)
C24 0.032(2) 0.031(2) 0.037(2) 0.0020(17) -0.0051(17) -0.0019(17)
C2 0.0251(18) 0.0219(18) 0.0219(18) 0.0004(14) 0.0060(14) 0.0013(14)
C10 0.0227(18) 0.0207(18) 0.0271(19) 0.0030(15) -0.0030(14) 0.0011(14)
C38 0.032(2) 0.0268(19) 0.0224(19) 0.0002(15) -0.0007(15) 0.0046(16)
C9 0.0207(17) 0.0245(19) 0.031(2) 0.0025(15) 0.0038(15) 0.0011(14)
C1 0.0212(17) 0.0260(19) 0.0284(19) -0.0027(15) 0.0001(14) 0.0019(14)
C4 0.0265(18) 0.028(2) 0.0218(18) -0.0003(15) -0.0011(14) 0.0000(15)
C33 0.0245(18) 0.0256(19) 0.0261(19) 0.0032(15) 0.0034(15) -0.0025(15)
C46 0.033(2) 0.027(2) 0.035(2) 0.0042(17) 0.0037(17) -0.0026(16)
C6 0.0200(18) 0.040(2) 0.035(2) 0.0026(18) 0.0020(16) -0.0029(16)
C12 0.033(2) 0.026(2) 0.030(2) 0.0016(16) 0.0031(16) -0.0018(16)
C35 0.031(2) 0.039(2) 0.026(2) -0.0044(17) 0.0057(16) 0.0020(17)
C42 0.0282(19) 0.0255(19) 0.0233(19) -0.0048(15) -0.0010(15) -0.0002(15)
C8 0.0238(18) 0.0227(18) 0.0241(18) 0.0032(14) 0.0031(14) -0.0031(14)
C15 0.0271(19) 0.026(2) 0.032(2) 0.0009(16) 0.0027(16) 0.0014(15)
C13 0.032(2) 0.034(2) 0.033(2) 0.0008(17) 0.0082(17) -0.0054(17)
C16 0.0249(18) 0.0213(18) 0.032(2) -0.0027(15) 0.0015(15) -0.0014(14)
C49 0.0215(17) 0.029(2) 0.0252(19) 0.0052(15) -0.0006(14) 0.0012(15)
C32 0.030(2) 0.047(3) 0.031(2) 0.0012(19) 0.0065(17) -0.0023(18)
C29 0.0236(18) 0.034(2) 0.0234(19) -0.0039(16) -0.0011(15) 0.0012(16)
C7 0.0201(17) 0.033(2) 0.0258(19) -0.0005(16) 0.0033(14) -0.0008(15)
C37 0.0198(17) 0.0249(19) 0.0270(19) -0.0036(15) 0.0002(14) 0.0030(14)
C22 0.0278(19) 0.032(2) 0.028(2) 0.0007(16) 0.0030(15) -0.0022(16)
C17 0.0289(19) 0.0268(19) 0.0186(18) -0.0006(14) 0.0024(14) 0.0027(15)
C50 0.033(2) 0.030(2) 0.0271(19) 0.0010(16) -0.0041(16) -0.0017(16)
C18 0.031(2) 0.030(2) 0.047(2) -0.0024(18) 0.0032(18) 0.0020(17)
C36 0.029(2) 0.042(2) 0.030(2) 0.0024(18) -0.0019(16) 0.0014(17)
C40 0.0236(19) 0.044(2) 0.038(2) -0.0127(19) -0.0047(17) 0.0104(17)
C41 0.027(2) 0.039(2) 0.037(2) -0.0048(18) 0.0022(17) -0.0021(17)
C34 0.039(2) 0.035(2) 0.031(2) -0.0023(17) -0.0031(17) -0.0054(18)
C58 0.038(2) 0.026(2) 0.040(2) -0.0048(17) -0.0027(18) 0.0027(17)
C39 0.034(2) 0.033(2) 0.027(2) -0.0035(16) -0.0031(16) 0.0105(17)
C30 0.030(2) 0.051(3) 0.030(2) 0.0033(19) -0.0040(17) 0.0020(19)
C14 0.027(2) 0.036(2) 0.036(2) -0.0029(18) 0.0092(17) 0.0001(17)
C21 0.045(2) 0.032(2) 0.035(2) -0.0023(18) 0.0066(19) -0.0114(19)
C23 0.031(2) 0.028(2) 0.0235(19) 0.0007(15) 0.0015(15) 0.0019(16)
C25 0.040(2) 0.037(2) 0.042(2) 0.0025(19) -0.0101(19) -0.0100(19)
C28 0.043(2) 0.034(2) 0.032(2) 0.0035(17) 0.0079(18) 0.0058(18)
C5 0.0270(19) 0.034(2) 0.029(2) 0.0023(16) -0.0050(16) -0.0046(16)
C43 0.034(2) 0.025(2) 0.036(2) 0.0040(16) 0.0043(17) 0.0022(16)
C52 0.0230(19) 0.055(3) 0.042(2) 0.012(2) 0.0032(17) 0.0001(19)
C53 0.032(2) 0.036(2) 0.037(2) 0.0068(18) 0.0076(17) 0.0104(17)
C55 0.043(2) 0.028(2) 0.042(2) -0.0037(18) -0.0042(19) -0.0038(18)
C51 0.031(2) 0.039(2) 0.040(2) 0.0040(19) -0.0070(17) -0.0105(18)
C31 0.050(3) 0.036(2) 0.036(2) 0.0043(19) 0.0000(19) -0.007(2)
C27 0.070(3) 0.033(2) 0.040(3) -0.001(2) 0.003(2) 0.016(2)
C59 0.064(3) 0.030(2) 0.040(2) 0.0002(19) -0.002(2) 0.002(2)
C47 0.063(3) 0.041(3) 0.038(2) 0.004(2) 0.003(2) 0.005(2)
C19 0.049(3) 0.032(2) 0.046(3) -0.0005(19) 0.007(2) 0.012(2)
C60 0.065(3) 0.035(2) 0.041(3) -0.001(2) -0.015(2) 0.004(2)
C26 0.070(3) 0.029(2) 0.035(2) 0.0000(18) -0.011(2) -0.002(2)
C20 0.065(3) 0.019(2) 0.039(2) -0.0027(17) 0.012(2) 0.0007(19)
C57 0.089(4) 0.065(4) 0.037(3) -0.004(2) 0.007(3) 0.025(3)
C44 0.072(4) 0.056(3) 0.066(3) -0.011(3) 0.017(3) -0.030(3)
C48 0.046(3) 0.041(3) 0.085(4) 0.018(3) -0.001(3) -0.008(2)
C56 0.114(5) 0.033(3) 0.085(4) -0.006(3) 0.026(4) -0.011(3)
C45 0.087(4) 0.104(5) 0.062(4) 0.042(4) -0.004(3) -0.024(4)

loop_
_atom_type_symbol
_atom_type_description
_atom_type_scat_dispersion_real
_atom_type_scat_dispersion_imag
_atom_type_scat_source
C C 0.0033 0.0016 'International Tables Vol C Tables 4.2.6.8 and 6.1.1.4'
H H 0.0000 0.0000 'International Tables Vol C Tables 4.2.6.8 and 6.1.1.4'
O O 0.0106 0.0060 'International Tables Vol C Tables 4.2.6.8 and 6.1.1.4'
Si Si 0.0817 0.0704 'International Tables Vol C Tables 4.2.6.8 and 6.1.1.4'

loop_
_geom_angle_atom_site_label_1
_geom_angle_atom_site_label_2
_geom_angle_atom_site_label_3
_geom_angle
C1 Si1 C17 113.37(16)
C1 Si1 C8 92.21(16)
C17 Si1 C8 112.16(16)
C1 Si1 C29 114.15(16)
C17 Si1 C29 110.41(16)
C8 Si1 C29 113.53(16)
C9 Si2 C23 110.14(16)
C9 Si2 C16 92.55(16)
C23 Si2 C16 111.03(16)
C9 Si2 C33 115.20(16)
C23 Si2 C33 111.11(16)
C16 Si2 C33 115.54(16)
C10 O2 C49 116.2(3)
C2 O1 C37 116.8(3)
C12 C11 C16 121.4(3)
C12 C11 C10 125.0(3)
C16 C11 C10 113.5(3)
C53 C54 C49 116.6(3)
C53 C54 C58 122.1(3)
C49 C54 C58 121.3(3)
C4 C3 C8 121.1(3)
C4 C3 C2 125.5(3)
C8 C3 C2 113.3(3)
C25 C24 C23 121.9(4)
C25 C24 H24 119.1
C23 C24 H24 119.1
C1 C2 O1 128.0(3)
C1 C2 C3 118.9(3)
O1 C2 C3 113.1(3)
C9 C10 O2 127.8(3)
C9 C10 C11 119.1(3)
O2 C10 C11 113.1(3)
C37 C38 C39 117.0(3)
C37 C38 C43 120.1(3)
C39 C38 C43 122.7(3)
C10 C9 Si2 107.5(2)
C10 C9 H9 126.2
Si2 C9 H9 126.2
C2 C1 Si1 108.0(3)
C2 C1 H1 126.0
Si1 C1 H1 126.0
C3 C4 C5 119.4(3)
C3 C4 H4 120.3
C5 C4 H4 120.3
C35 C33 C36 109.1(3)
C35 C33 C34 109.4(3)
C36 C33 C34 109.1(3)
C35 C33 Si2 109.1(2)
C36 C33 Si2 109.7(3)
C34 C33 Si2 110.5(2)
C48 C46 C42 114.1(3)
C48 C46 C47 110.2(4)
C42 C46 C47 110.0(3)
C48 C46 H46 107.4
C42 C46 H46 107.4
C47 C46 H46 107.4
C5 C6 C7 120.4(3)
C5 C6 H6 119.8
C7 C6 H6 119.8
C11 C12 C13 119.1(4)
C11 C12 H12 120.4
C13 C12 H12 120.4
C33 C35 H35 109.5
C33 C35 H35A 109.5
H35 C35 H35A 109.5
C33 C35 H35B 109.5
H35 C35 H35B 109.5
H35A C35 H35B 109.5
C41 C42 C37 115.9(3)
C41 C42 C46 123.0(3)
C37 C42 C46 121.0(3)
C7 C8 C3 117.9(3)
C7 C8 Si1 134.6(3)
C3 C8 Si1 107.5(2)
C16 C15 C14 120.5(4)
C16 C15 H15 119.8
C14 C15 H15 119.8
C14 C13 C12 120.1(3)
C14 C13 H13 120.0
C12 C13 H13 120.0
C15 C16 C11 118.3(3)
C15 C16 Si2 134.6(3)
C11 C16 Si2 107.0(2)
C50 C49 C54 124.5(3)
C50 C49 O2 118.1(3)
C54 C49 O2 117.2(3)
C29 C32 H32 109.5
C29 C32 H32A 109.5
H32 C32 H32A 109.5
C29 C32 H32B 109.5
H32 C32 H32B 109.5
H32A C32 H32B 109.5
C32 C29 C30 109.5(3)
C32 C29 C31 109.0(3)
C30 C29 C31 108.7(3)
C32 C29 Si1 110.2(3)
C30 C29 Si1 108.9(2)
C31 C29 Si1 110.5(3)
C6 C7 C8 120.8(3)
C6 C7 H7 119.6
C8 C7 H7 119.6
C38 C37 C42 124.3(3)
C38 C37 O1 118.3(3)
C42 C37 O1 117.4(3)
C21 C22 C17 121.3(4)
C21 C22 H22 119.4
C17 C22 H22 119.4
C22 C17 C18 116.7(3)
C22 C17 Si1 121.7(3)
C18 C17 Si1 121.6(3)
C51 C50 C49 116.2(4)
C51 C50 C55 122.5(4)
C49 C50 C55 121.2(3)
C19 C18 C17 121.8(4)
C19 C18 H18 119.1
C17 C18 H18 119.1
C33 C36 H36 109.5
C33 C36 H36A 109.5
H36 C36 H36A 109.5
C33 C36 H36B 109.5
H36 C36 H36B 109.5
H36A C36 H36B 109.5
C39 C40 C41 120.3(3)
C39 C40 H40 119.8
C41 C40 H40 119.8
C40 C41 C42 121.4(4)
C40 C41 H41 119.3
C42 C41 H41 119.3
C33 C34 H34 109.5
C33 C34 H34A 109.5
H34 C34 H34A 109.5
C33 C34 H34B 109.5
H34 C34 H34B 109.5
H34A C34 H34B 109.5
C54 C58 C59 112.5(3)
C54 C58 C60 111.1(3)
C59 C58 C60 111.1(3)
C54 C58 H58 107.2
C59 C58 H58 107.2
C60 C58 H58 107.2
C40 C39 C38 121.1(4)
C40 C39 H39 119.5
C38 C39 H39 119.5
C29 C30 H30 109.5
C29 C30 H30A 109.5
H30 C30 H30A 109.5
C29 C30 H30B 109.5
H30 C30 H30B 109.5
H30A C30 H30B 109.5
C13 C14 C15 120.6(3)
C13 C14 H14 119.7
C15 C14 H14 119.7
C20 C21 C22 120.5(4)
C20 C21 H21 119.8
C22 C21 H21 119.8
C24 C23 C28 116.8(4)
C24 C23 Si2 121.1(3)
C28 C23 Si2 122.1(3)
C24 C25 C26 120.1(4)
C24 C25 H25 120.0
C26 C25 H25 120.0
C27 C28 C23 121.4(4)
C27 C28 H28 119.3
C23 C28 H28 119.3
C6 C5 C4 120.3(3)
C6 C5 H5 119.8
C4 C5 H5 119.8
C45 C43 C44 111.3(4)
C45 C43 C38 113.3(4)
C44 C43 C38 110.3(3)
C45 C43 H43 107.2
C44 C43 H43 107.2
C38 C43 H43 107.2
C51 C52 C53 120.1(4)
C51 C52 H52 119.9
C53 C52 H52 119.9
C52 C53 C54 120.8(4)
C52 C53 H53 119.6
C54 C53 H53 119.6
C57 C55 C50 111.0(4)
C57 C55 C56 111.0(4)
C50 C55 C56 112.7(4)
C57 C55 H55 107.3
C50 C55 H55 107.3
C56 C55 H55 107.3
C52 C51 C50 121.7(4)
C52 C51 H51 119.1
C50 C51 H51 119.1
C29 C31 H31 109.5
C29 C31 H31A 109.5
H31 C31 H31A 109.5
C29 C31 H31B 109.5
H31 C31 H31B 109.5
H31A C31 H31B 109.5
C26 C27 C28 119.9(4)
C26 C27 H27 120.0
C28 C27 H27 120.0
C58 C59 H59 109.5
C58 C59 H59A 109.5
H59 C59 H59A 109.5
C58 C59 H59B 109.5
H59 C59 H59B 109.5
H59A C59 H59B 109.5
C46 C47 H47 109.5
C46 C47 H47A 109.5
H47 C47 H47A 109.5
C46 C47 H47B 109.5
H47 C47 H47B 109.5
H47A C47 H47B 109.5
C20 C19 C18 119.8(4)
C20 C19 H19 120.1
C18 C19 H19 120.1
C58 C60 H60 109.5
C58 C60 H60A 109.5
H60 C60 H60A 109.5
C58 C60 H60B 109.5
H60 C60 H60B 109.5
H60A C60 H60B 109.5
C27 C26 C25 120.0(4)
C27 C26 H26 120.0
C25 C26 H26 120.0
C21 C20 C19 119.9(4)
C21 C20 H20 120.1
C19 C20 H20 120.1
C55 C57 H57 109.5
C55 C57 H57A 109.5
H57 C57 H57A 109.5
C55 C57 H57B 109.5
H57 C57 H57B 109.5
H57A C57 H57B 109.5
C43 C44 H44 109.5
C43 C44 H44A 109.5
H44 C44 H44A 109.5
C43 C44 H44B 109.5
H44 C44 H44B 109.5
H44A C44 H44B 109.5
C46 C48 H48 109.5
C46 C48 H48A 109.5
H48 C48 H48A 109.5
C46 C48 H48B 109.5
H48 C48 H48B 109.5
H48A C48 H48B 109.5
C55 C56 H56 109.5
C55 C56 H56A 109.5
H56 C56 H56A 109.5
C55 C56 H56B 109.5
H56 C56 H56B 109.5
H56A C56 H56B 109.5
C43 C45 H45 109.5
C43 C45 H45A 109.5
H45 C45 H45A 109.5
C43 C45 H45B 109.5
H45 C45 H45B 109.5
H45A C45 H45B 109.5

loop_
_geom_bond_atom_site_label_1
_geom_bond_atom_site_label_2
_geom_bond_distance
Si1 C1 1.855(3)
Si1 C17 1.863(4)
Si1 C8 1.871(4)
Si1 C29 1.897(4)
Si2 C9 1.852(4)
Si2 C23 1.870(4)
Si2 C16 1.887(4)
Si2 C33 1.893(4)
O2 C10 1.379(4)
O2 C49 1.408(4)
O1 C2 1.375(4)
O1 C37 1.409(4)
C11 C12 1.381(5)
C11 C16 1.412(5)
C11 C10 1.481(5)
C54 C53 1.394(5)
C54 C49 1.396(5)
C54 C58 1.516(5)
C3 C4 1.387(5)
C3 C8 1.419(5)
C3 C2 1.474(5)
C24 C25 1.377(5)
C24 C23 1.393(5)
C24 H24 0.9500
C2 C1 1.337(5)
C10 C9 1.343(5)
C38 C37 1.387(5)
C38 C39 1.389(5)
C38 C43 1.514(5)
C9 H9 0.9500
C1 H1 0.9500
C4 C5 1.389(5)
C4 H4 0.9500
C33 C35 1.512(5)
C33 C36 1.535(5)
C33 C34 1.543(5)
C46 C48 1.510(5)
C46 C42 1.513(5)
C46 C47 1.547(6)
C46 H46 1.0000
C6 C5 1.384(5)
C6 C7 1.391(5)
C6 H6 0.9500
C12 C13 1.396(5)
C12 H12 0.9500
C35 H35 0.9800
C35 H35A 0.9800
C35 H35B 0.9800
C42 C41 1.398(5)
C42 C37 1.405(5)
C8 C7 1.393(5)
C15 C16 1.382(5)
C15 C14 1.393(5)
C15 H15 0.9500
C13 C14 1.380(5)
C13 H13 0.9500
C49 C50 1.392(5)
C32 C29 1.529(5)
C32 H32 0.9800
C32 H32A 0.9800
C32 H32B 0.9800
C29 C30 1.529(5)
C29 C31 1.539(5)
C7 H7 0.9500
C22 C21 1.392(5)
C22 C17 1.396(5)
C22 H22 0.9500
C17 C18 1.410(5)
C50 C51 1.389(5)
C50 C55 1.516(5)
C18 C19 1.385(6)
C18 H18 0.9500
C36 H36 0.9800
C36 H36A 0.9800
C36 H36B 0.9800
C40 C39 1.383(6)
C40 C41 1.383(6)
C40 H40 0.9500
C41 H41 0.9500
C34 H34 0.9800
C34 H34A 0.9800
C34 H34B 0.9800
C58 C59 1.524(5)
C58 C60 1.528(6)
C58 H58 1.0000
C39 H39 0.9500
C30 H30 0.9800
C30 H30A 0.9800
C30 H30B 0.9800
C14 H14 0.9500
C21 C20 1.376(6)
C21 H21 0.9500
C23 C28 1.409(5)
C25 C26 1.380(6)
C25 H25 0.9500
C28 C27 1.385(6)
C28 H28 0.9500
C5 H5 0.9500
C43 C45 1.498(6)
C43 C44 1.505(6)
C43 H43 1.0000
C52 C51 1.383(6)
C52 C53 1.392(6)
C52 H52 0.9500
C53 H53 0.9500
C55 C57 1.516(6)
C55 C56 1.532(6)
C55 H55 1.0000
C51 H51 0.9500
C31 H31 0.9800
C31 H31A 0.9800
C31 H31B 0.9800
C27 C26 1.377(6)
C27 H27 0.9500
C59 H59 0.9800
C59 H59A 0.9800
C59 H59B 0.9800
C47 H47 0.9800
C47 H47A 0.9800
C47 H47B 0.9800
C19 C20 1.382(6)
C19 H19 0.9500
C60 H60 0.9800
C60 H60A 0.9800
C60 H60B 0.9800
C26 H26 0.9500
C20 H20 0.9500
C57 H57 0.9800
C57 H57A 0.9800
C57 H57B 0.9800
C44 H44 0.9800
C44 H44A 0.9800
C44 H44B 0.9800
C48 H48 0.9800
C48 H48A 0.9800
C48 H48B 0.9800
C56 H56 0.9800
C56 H56A 0.9800
C56 H56B 0.9800
C45 H45 0.9800
C45 H45A 0.9800
C45 H45B 0.9800

loop_
_geom_torsion_atom_site_label_1
_geom_torsion_atom_site_label_2
_geom_torsion_atom_site_label_3
_geom_torsion_atom_site_label_4
_geom_torsion
C37 O1 C2 C1 -5.0(5)
C37 O1 C2 C3 175.4(3)
C4 C3 C2 C1 177.6(4)
C8 C3 C2 C1 -1.7(5)
C4 C3 C2 O1 -2.8(5)
C8 C3 C2 O1 177.9(3)
C49 O2 C10 C9 -4.6(5)
C49 O2 C10 C11 173.9(3)
C12 C11 C10 C9 -178.0(4)
C16 C11 C10 C9 4.0(5)
C12 C11 C10 O2 3.3(5)
C16 C11 C10 O2 -174.7(3)
O2 C10 C9 Si2 173.4(3)
C11 C10 C9 Si2 -5.0(4)
C23 Si2 C9 C10 -109.8(3)
C16 Si2 C9 C10 3.7(3)
C33 Si2 C9 C10 123.6(3)
O1 C2 C1 Si1 -178.2(3)
C3 C2 C1 Si1 1.4(4)
C17 Si1 C1 C2 114.7(3)
C8 Si1 C1 C2 -0.6(3)
C29 Si1 C1 C2 -117.7(3)
C8 C3 C4 C5 -0.7(5)
C2 C3 C4 C5 -180.0(3)
C9 Si2 C33 C35 58.4(3)
C23 Si2 C33 C35 -67.7(3)
C16 Si2 C33 C35 164.6(2)
C9 Si2 C33 C36 177.8(2)
C23 Si2 C33 C36 51.7(3)
C16 Si2 C33 C36 -75.9(3)
C9 Si2 C33 C34 -61.9(3)
C23 Si2 C33 C34 172.0(2)
C16 Si2 C33 C34 44.3(3)
C16 C11 C12 C13 -1.2(6)
C10 C11 C12 C13 -179.1(3)
C48 C46 C42 C41 20.1(5)
C47 C46 C42 C41 -104.3(4)
C48 C46 C42 C37 -162.1(4)
C47 C46 C42 C37 73.5(4)
C4 C3 C8 C7 1.5(5)
C2 C3 C8 C7 -179.1(3)
C4 C3 C8 Si1 -178.3(3)
C2 C3 C8 Si1 1.0(4)
C1 Si1 C8 C7 180.0(4)
C17 Si1 C8 C7 63.6(4)
C29 Si1 C8 C7 -62.4(4)
C1 Si1 C8 C3 -0.3(3)
C17 Si1 C8 C3 -116.6(2)
C29 Si1 C8 C3 117.3(2)
C11 C12 C13 C14 1.5(6)
C14 C15 C16 C11 -0.1(5)
C14 C15 C16 Si2 178.9(3)
C12 C11 C16 C15 0.5(5)
C10 C11 C16 C15 178.6(3)
C12 C11 C16 Si2 -178.7(3)
C10 C11 C16 Si2 -0.6(4)
C9 Si2 C16 C15 179.3(4)
C23 Si2 C16 C15 -68.0(4)
C33 Si2 C16 C15 59.7(4)
C9 Si2 C16 C11 -1.7(3)
C23 Si2 C16 C11 111.0(3)
C33 Si2 C16 C11 -121.3(3)
C53 C54 C49 C50 0.5(5)
C58 C54 C49 C50 179.4(3)
C53 C54 C49 O2 176.3(3)
C58 C54 C49 O2 -4.7(5)
C10 O2 C49 C50 -82.1(4)
C10 O2 C49 C54 101.8(4)
C1 Si1 C29 C32 -178.4(2)
C17 Si1 C29 C32 -49.3(3)
C8 Si1 C29 C32 77.7(3)
C1 Si1 C29 C30 -58.3(3)
C17 Si1 C29 C30 70.8(3)
C8 Si1 C29 C30 -162.2(3)
C1 Si1 C29 C31 61.1(3)
C17 Si1 C29 C31 -169.8(3)
C8 Si1 C29 C31 -42.9(3)
C5 C6 C7 C8 -0.9(6)
C3 C8 C7 C6 -0.7(5)
Si1 C8 C7 C6 179.0(3)
C39 C38 C37 C42 0.4(5)
C43 C38 C37 C42 177.1(3)
C39 C38 C37 O1 -175.4(3)
C43 C38 C37 O1 1.3(5)
C41 C42 C37 C38 0.1(5)
C46 C42 C37 C38 -177.9(3)
C41 C42 C37 O1 175.9(3)
C46 C42 C37 O1 -2.1(5)
C2 O1 C37 C38 -90.8(4)
C2 O1 C37 C42 93.1(4)
C21 C22 C17 C18 -0.1(5)
C21 C22 C17 Si1 179.9(3)
C1 Si1 C17 C22 42.4(3)
C8 Si1 C17 C22 145.2(3)
C29 Si1 C17 C22 -87.1(3)
C1 Si1 C17 C18 -137.6(3)
C8 Si1 C17 C18 -34.8(3)
C29 Si1 C17 C18 92.9(3)
C54 C49 C50 C51 -0.8(6)
O2 C49 C50 C51 -176.6(3)
C54 C49 C50 C55 176.6(3)
O2 C49 C50 C55 0.8(5)
C22 C17 C18 C19 -0.6(6)
Si1 C17 C18 C19 179.4(3)
C39 C40 C41 C42 -0.3(6)
C37 C42 C41 C40 -0.1(5)
C46 C42 C41 C40 177.8(4)
C53 C54 C58 C59 -46.0(5)
C49 C54 C58 C59 135.1(4)
C53 C54 C58 C60 79.4(5)
C49 C54 C58 C60 -99.5(4)
C41 C40 C39 C38 0.8(6)
C37 C38 C39 C40 -0.8(5)
C43 C38 C39 C40 -177.5(3)
C12 C13 C14 C15 -1.1(6)
C16 C15 C14 C13 0.4(6)
C17 C22 C21 C20 0.6(6)
C25 C24 C23 C28 1.0(6)
C25 C24 C23 Si2 178.6(3)
C9 Si2 C23 C24 -42.2(4)
C16 Si2 C23 C24 -143.3(3)
C33 Si2 C23 C24 86.6(3)
C9 Si2 C23 C28 135.2(3)
C16 Si2 C23 C28 34.2(4)
C33 Si2 C23 C28 -95.9(3)
C23 C24 C25 C26 -0.7(6)
C24 C23 C28 C27 -0.6(6)
Si2 C23 C28 C27 -178.2(3)
C7 C6 C5 C4 1.7(6)
C3 C4 C5 C6 -0.9(6)
C37 C38 C43 C45 151.1(4)
C39 C38 C43 C45 -32.4(6)
C37 C38 C43 C44 -83.4(5)
C39 C38 C43 C44 93.1(5)
C51 C52 C53 C54 -1.2(6)
C49 C54 C53 C52 0.6(5)
C58 C54 C53 C52 -178.4(4)
C51 C50 C55 C57 81.5(5)
C49 C50 C55 C57 -95.8(5)
C51 C50 C55 C56 -43.7(6)
C49 C50 C55 C56 139.0(4)
C53 C52 C51 C50 0.9(6)
C49 C50 C51 C52 0.1(6)
C55 C50 C51 C52 -177.3(4)
C23 C28 C27 C26 0.0(6)
C17 C18 C19 C20 0.7(6)
C28 C27 C26 C25 0.3(6)
C24 C25 C26 C27 0.1(6)
C22 C21 C20 C19 -0.5(6)
C18 C19 C20 C21 -0.1(6)
